data_7204940
loop_
_publ_author_name
'Yamamoto, Hiroshi M.'
'Maeda, Ryoko'
'Yamaura, Jun-Ichi'
'Kato, Reizo'

_publ_section_title
;
 Structural and physical properties of conducting cation radical salts
 containing supramolecular assemblies based on p-bis(iodoethynyl)benzene
 derivatives
;
_journal_issue 4
_journal_name_full 'Journal of Materials Chemistry'
_journal_page_first 1034
_journal_paper_doi 10.1039/b008170l
_journal_volume 11
_journal_year 2001
_chemical_formula_sum 'C40 H28 Cl I2 S24'
_chemical_formula_weight 1571.36
_space_group_IT_number 2
_symmetry_cell_setting triclinic
_symmetry_Int_Tables_number 2
_symmetry_space_group_name_Hall '-P 1'
_symmetry_space_group_name_H-M 'P -1'
_atom_sites_solution_primary direct
_atom_sites_solution_secondary 'Fourier difference'
_cell_angle_alpha 99.634(6)
_cell_angle_beta 106.931(7)
_cell_angle_gamma 76.581(7)
_cell_formula_units_Z 1
_cell_length_a 10.198(1)
_cell_length_b 15.559(2)
_cell_length_c 9.296(1)
_cell_measurement_temperature 293.2
_cell_volume 1364.6(3)
_computing_data_reduction 'teXsan Ver. 1.10'
_computing_publication_material 'teXsan Ver. 1.10'
_computing_structure_refinement 'teXsan Ver. 1.10'
_computing_structure_solution SIR92
_diffrn_measured_fraction_theta_full 0.7263
_diffrn_measured_fraction_theta_max 0.7263
_diffrn_radiation_type 'Mo K\a'
_diffrn_radiation_wavelength 0.7107
_diffrn_reflns_limit_h_max 13
_diffrn_reflns_limit_h_min -13
_diffrn_reflns_limit_k_max 21
_diffrn_reflns_limit_k_min -21
_diffrn_reflns_limit_l_max 13
_diffrn_reflns_limit_l_min 0
_diffrn_reflns_number 5907
_diffrn_reflns_theta_full 30.25
_diffrn_reflns_theta_max 30.25
_exptl_absorpt_coefficient_mu 2.153
_exptl_absorpt_correction_type none
_exptl_crystal_colour black
_exptl_crystal_density_diffrn 1.907
_exptl_crystal_density_method 'not measured'
_exptl_crystal_description plate
_exptl_crystal_size_max 0.200
_exptl_crystal_size_mid 0.150
_exptl_crystal_size_min 0.060
_refine_diff_density_max 6.71
_refine_diff_density_min -0.90
_refine_ls_extinction_method none
_refine_ls_goodness_of_fit_ref 3.830
_refine_ls_hydrogen_treatment noref
_refine_ls_number_parameters 312
_refine_ls_number_reflns 3432
_refine_ls_R_factor_gt 0.0702
_refine_ls_shift/su_max 12.0060
_refine_ls_structure_factor_coef F
_refine_ls_weighting_details 'w = 1/[\s^2^(Fo) + 0.00000|Fo|^2^]'
_refine_ls_weighting_scheme calc
_refine_ls_wR_factor_ref 0.0753
_reflns_number_gt 3432
_reflns_number_total 5907
_reflns_threshold_expression F^2^>3.0\s(F^2^)
_cod_data_source_file b008170l.txt
_cod_data_source_block ET3Cl.pBIBd4
_cod_depositor_comments
;
The following automatic conversions were performed:
'_atoms_sites_solution_primary' tag replaced with
'_atom_sites_solution_primary'.

'_atoms_sites_solution_secondary'
tag replaced with '_atom_sites_solution_secondary'.

Automatic conversion script
Id: cif_correct_tags 1440 2010-10-19 06:21:57Z saulius 

The following automatic conversions were performed:

'_atom_sites_solution_primary' value 'direct methods' was changed to
'direct'.

Automatic conversion script
Id: cif_fix_values 6452 2018-10-05 10:23:21Z andrius 
;
_cod_original_sg_symbol_H-M 'P -1         '
_cod_original_formula_sum 'C40 H28 Cl I2 S24 '
_cod_database_code 7204940

loop_
_symmetry_equiv_pos_as_xyz
x,y,z
-x,-y,-z

loop_
_atom_site_label
_atom_site_type_symbol
_atom_site_fract_x
_atom_site_fract_y
_atom_site_fract_z
_atom_site_U_iso_or_equiv
_atom_site_adp_type
_atom_site_occupancy
_atom_site_calc_flag
_atom_site_refinement_flags
_atom_site_disorder_assembly
_atom_site_disorder_group
I(1) I -0.15400(6) 1.00131(4) 0.65306(7) 0.0596(2) Uani 1.00 d . . .
Cl(1) Cl 0.0000 1.0000 1.0000 0.0372(6) Uani 1.00 d S . .
S(1) S 0.5428(2) 0.5853(1) 0.7137(2) 0.0485(5) Uani 1.00 d . . .
S(2) S 0.2843(2) 0.5722(1) 0.4727(2) 0.0502(6) Uani 1.00 d . . .
S(3) S 0.4208(2) 0.7478(1) 0.8798(2) 0.0586(6) Uani 1.00 d . . .
S(4) S 0.1129(2) 0.7310(2) 0.5978(3) 0.0649(6) Uani 1.00 d . . .
S(5) S 0.8737(2) 0.5845(1) 0.3845(2) 0.0486(5) Uani 1.00 d . . .
S(6) S 0.6177(2) 0.5748(1) 0.1383(2) 0.0496(5) Uani 1.00 d . . .
S(7) S 1.0475(2) 0.4266(1) 0.1988(2) 0.0490(5) Uani 1.00 d . . .
S(8) S 0.7925(2) 0.4193(1) -0.0486(2) 0.0473(5) Uani 1.00 d . . .
S(9) S 0.7545(2) 0.7483(2) 0.5478(3) 0.0611(6) Uani 1.00 d . . .
S(10) S 0.4490(2) 0.7365(2) 0.2617(3) 0.0660(7) Uani 1.00 d . . .
S(11) S 1.2165(2) 0.2666(2) 0.0724(2) 0.0624(6) Uani 1.00 d . . .
S(12) S 0.9110(2) 0.2590(1) -0.2193(2) 0.0580(6) Uani 1.00 d . . .
C(1) C 0.4635(7) 0.5327(4) 0.5393(8) 0.041(2) Uani 1.00 d . . .
C(2) C 0.3944(7) 0.6670(4) 0.7248(8) 0.040(2) Uani 1.00 d . . .
C(3) C 0.2771(7) 0.6607(5) 0.6157(8) 0.043(2) Uani 1.00 d . . .
C(4A) C 0.243(1) 0.8096(8) 0.871(2) 0.077(4) Uani 0.80 d P . .
C(4B) C 0.254(5) 0.777(4) 0.905(6) 0.0769 Uani 0.20 d P . .
C(5A) C 0.128(1) 0.7762(8) 0.785(1) 0.070(4) Uani 0.80 d P . .
C(5B) C 0.158(4) 0.825(3) 0.751(5) 0.0700 Uani 0.20 d P . .
C(6) C 0.7970(7) 0.5335(4) 0.2072(8) 0.040(2) Uani 1.00 d . . .
C(7) C 0.8707(7) 0.4691(4) 0.1294(8) 0.040(2) Uani 1.00 d . . .
C(8) C 0.7272(7) 0.6679(4) 0.3935(7) 0.036(2) Uani 1.00 d . . .
C(9) C 0.6099(7) 0.6624(5) 0.2808(8) 0.044(2) Uani 1.00 d . . .
C(10) C 1.0558(7) 0.3401(5) 0.0535(8) 0.042(2) Uani 1.00 d . . .
C(11) C 0.9384(7) 0.3359(4) -0.0594(7) 0.037(2) Uani 1.00 d . . .
C(12) C 0.5822(8) 0.8167(6) 0.535(1) 0.067(3) Uani 1.00 d . . .
C(13) C 0.4626(9) 0.7744(6) 0.456(1) 0.072(3) Uani 1.00 d . . .
C(14) C 1.2026(8) 0.2276(5) -0.1230(9) 0.053(2) Uani 1.00 d . . .
C(15) C 1.0782(8) 0.1843(5) -0.1972(9) 0.058(2) Uani 1.00 d . . .
C(16) C -0.5564(8) 1.0025(5) 0.107(1) 0.072(3) Uani 1.00 d . . .
C(17) C -0.4212(8) 1.0009(5) 0.1451(10) 0.060(2) Uani 1.00 d . . .
C(18) C -0.3614(9) 0.9963(5) 0.0304(10) 0.062(3) Uani 1.00 d . . .
C(19) C -0.3357(8) 0.9998(5) 0.3052(9) 0.050(2) Uani 1.00 d . . .
C(20) C -0.2654(9) 1.0001(6) 0.426(1) 0.064(3) Uani 1.00 d . . .
H(1A) H 0.2347 0.8202 0.9718 0.0849 Uiso 0.80 calc P . .
H(1B) H 0.2213 0.7264 0.9134 0.0306 Uiso 0.20 calc P . .
H(2A) H 0.2360 0.8645 0.8348 0.0849 Uiso 0.80 calc P . .
H(2B) H 0.2522 0.8181 0.9935 0.0306 Uiso 0.20 calc P . .
H(3A) H 0.0499 0.8236 0.7840 0.0849 Uiso 0.80 calc P . .
H(3B) H 0.2100 0.8590 0.7216 0.0306 Uiso 0.20 calc P . .
H(4A) H 0.1210 0.7307 0.8375 0.0849 Uiso 0.80 calc P . .
H(4B) H 0.0754 0.8620 0.7696 0.0306 Uiso 0.20 calc P . .
H(5) H 0.5760 0.8390 0.6355 0.0984 Uiso 1.00 calc . . .
H(6) H 0.5761 0.8668 0.4829 0.0984 Uiso 1.00 calc . . .
H(7) H 0.3766 0.8142 0.4618 0.0840 Uiso 1.00 calc . . .
H(8) H 0.4681 0.7230 0.5054 0.0840 Uiso 1.00 calc . . .
H(9) H 1.1969 0.2767 -0.1753 0.0828 Uiso 1.00 calc . . .
H(10) H 1.2873 0.1856 -0.1299 0.0828 Uiso 1.00 calc . . .
H(11) H 1.0797 0.1388 -0.1379 0.0708 Uiso 1.00 calc . . .
H(12) H 1.0849 0.1560 -0.2956 0.0708 Uiso 1.00 calc . . .
H(13) H -0.6202 1.0207 0.1976 0.0832 Uiso 1.00 calc . . .
H(14) H -0.2570 1.0110 0.0391 0.0832 Uiso 1.00 calc . . .

loop_
_atom_site_aniso_label
_atom_site_aniso_U_11
_atom_site_aniso_U_22
_atom_site_aniso_U_33
_atom_site_aniso_U_12
_atom_site_aniso_U_13
_atom_site_aniso_U_23
I(1) 0.0569(3) 0.0584(3) 0.0561(3) -0.0113(3) 0.0041(2) 0.0036(3)
Cl(1) 0.030(1) 0.052(1) 0.032(1) -0.009(1) 0.0105(9) 0.004(1)
S(1) 0.043(1) 0.042(1) 0.045(1) 0.0072(9) 0.0037(9) -0.0053(9)
S(2) 0.041(1) 0.044(1) 0.053(1) -0.0020(9) 0.0076(9) -0.0110(10)
S(3) 0.043(1) 0.062(1) 0.056(1) -0.002(1) 0.0119(9) -0.023(1)
S(4) 0.038(1) 0.075(2) 0.060(1) 0.006(1) 0.0078(9) -0.020(1)
S(5) 0.046(1) 0.041(1) 0.042(1) 0.0079(9) 0.0029(8) -0.0061(9)
S(6) 0.042(1) 0.045(1) 0.049(1) -0.0027(9) 0.0072(9) -0.0134(9)
S(7) 0.042(1) 0.045(1) 0.047(1) -0.0016(9) 0.0060(9) -0.0122(9)
S(8) 0.046(1) 0.041(1) 0.039(1) 0.0076(9) 0.0042(8) -0.0049(9)
S(9) 0.044(1) 0.063(1) 0.057(1) 0.000(1) 0.0073(9) -0.025(1)
S(10) 0.038(1) 0.083(2) 0.054(1) 0.010(1) 0.0070(9) -0.019(1)
S(11) 0.038(1) 0.075(2) 0.054(1) 0.007(1) 0.0062(9) -0.016(1)
S(12) 0.043(1) 0.060(1) 0.050(1) 0.004(1) 0.0056(9) -0.020(1)
C(1) 0.043(4) 0.030(4) 0.043(4) -0.002(3) 0.009(3) -0.002(3)
C(2) 0.044(4) 0.035(4) 0.039(4) -0.005(3) 0.016(3) 0.000(3)
C(3) 0.041(4) 0.038(4) 0.047(4) -0.001(3) 0.013(3) -0.004(3)
C(4A) 0.053(5) 0.072(9) 0.083(8) 0.002(6) 0.019(5) -0.039(6)
C(4B) 0.0529 0.0715 0.0834 0.0023 0.0191 -0.0386
C(5A) 0.044(6) 0.096(10) 0.055(7) 0.005(6) 0.018(5) -0.018(6)
C(5B) 0.0437 0.0960 0.0552 0.0049 0.0178 -0.0178
C(6) 0.045(4) 0.030(4) 0.039(4) -0.001(3) 0.010(3) -0.001(3)
C(7) 0.046(4) 0.031(4) 0.041(4) -0.003(3) 0.012(3) 0.002(3)
C(8) 0.038(4) 0.037(4) 0.039(4) -0.007(3) 0.019(3) -0.001(3)
C(9) 0.043(4) 0.041(4) 0.043(4) -0.002(3) 0.015(3) -0.006(3)
C(10) 0.041(4) 0.039(4) 0.043(4) -0.007(3) 0.014(3) -0.007(3)
C(11) 0.037(4) 0.035(4) 0.037(4) -0.001(3) 0.014(3) -0.001(3)
C(12) 0.050(5) 0.060(5) 0.071(6) 0.002(4) 0.014(4) -0.027(5)
C(13) 0.055(5) 0.086(7) 0.064(5) 0.007(5) 0.022(4) -0.004(5)
C(14) 0.050(4) 0.051(5) 0.058(5) -0.001(4) 0.023(4) -0.005(4)
C(15) 0.052(5) 0.053(5) 0.057(5) 0.002(4) 0.015(4) -0.012(4)
C(16) 0.048(5) 0.026(4) 0.100(6) 0.004(4) -0.035(4) -0.001(4)
C(17) 0.051(4) 0.029(4) 0.101(6) 0.004(4) 0.041(4) -0.008(4)
C(18) 0.085(6) 0.040(5) 0.061(5) -0.006(4) 0.023(4) 0.002(4)
C(19) 0.045(4) 0.037(4) 0.052(5) 0.001(4) 0.001(4) -0.004(4)
C(20) 0.060(5) 0.062(6) 0.076(6) -0.008(4) 0.029(4) 0.004(5)

loop_
_atom_type_symbol
_atom_type_description
_atom_type_scat_dispersion_real
_atom_type_scat_dispersion_imag
_atom_type_scat_source
C C 0.003 0.002
;International Tables for Crystallography
(1992, Vol. C, Tables 4.2.6.8 and 6.1.1.1)
;
H H 0.000 0.000
;International Tables for Crystallography
(1992, Vol. C, Table 6.1.1.2)
;
Cl Cl 0.148 0.159
;International Tables for Crystallography
(1992, Vol. C, Tables 4.2.6.8 and 6.1.1.1)
;
I I -0.474 1.812
;International Tables for Crystallography
(1992, Vol. C, Tables 4.2.6.8 and 6.1.1.1)
;
S S 0.125 0.123
;International Tables for Crystallography
(1992, Vol. C, Tables 4.2.6.8 and 6.1.1.1)
;

loop_
_geom_angle_atom_site_label_1
_geom_angle_atom_site_label_2
_geom_angle_atom_site_label_3
_geom_angle
_geom_angle_site_symmetry_1
_geom_angle_site_symmetry_2
_geom_angle_site_symmetry_3
_geom_angle_publ_flag
C(1) S(1) C(2) 95.0(3) 1_555 1_555 1_555 yes
C(1) S(2) C(3) 94.9(3) 1_555 1_555 1_555 yes
C(2) S(3) C(4A) 102.3(5) 1_555 1_555 1_555 yes
C(2) S(3) C(4B) 100(1) 1_555 1_555 1_555 yes
C(4A) S(3) C(4B) 19(2) 1_555 1_555 1_555 yes
C(3) S(4) C(5A) 100.3(4) 1_555 1_555 1_555 yes
C(3) S(4) C(5B) 100(1) 1_555 1_555 1_555 yes
C(5A) S(4) C(5B) 31(1) 1_555 1_555 1_555 yes
C(6) S(5) C(8) 95.4(3) 1_555 1_555 1_555 yes
C(6) S(6) C(9) 95.2(3) 1_555 1_555 1_555 yes
C(7) S(7) C(10) 95.4(3) 1_555 1_555 1_555 yes
C(7) S(8) C(11) 95.2(3) 1_555 1_555 1_555 yes
C(8) S(9) C(12) 103.6(4) 1_555 1_555 1_555 yes
C(9) S(10) C(13) 98.9(4) 1_555 1_555 1_555 yes
C(10) S(11) C(14) 99.1(3) 1_555 1_555 1_555 yes
C(11) S(12) C(15) 103.2(3) 1_555 1_555 1_555 yes
S(1) C(1) S(2) 114.9(4) 1_555 1_555 1_555 yes
S(1) C(1) C(1) 122.4(7) 1_555 1_555 2_666 yes
S(2) C(1) C(1) 122.7(7) 1_555 1_555 2_666 yes
S(1) C(2) S(3) 114.7(4) 1_555 1_555 1_555 yes
S(1) C(2) C(3) 117.2(5) 1_555 1_555 1_555 yes
S(3) C(2) C(3) 128.2(5) 1_555 1_555 1_555 yes
S(2) C(3) S(4) 114.9(4) 1_555 1_555 1_555 yes
S(2) C(3) C(2) 117.5(5) 1_555 1_555 1_555 yes
S(4) C(3) C(2) 127.6(6) 1_555 1_555 1_555 yes
S(3) C(4A) C(4B) 71(5) 1_555 1_555 1_555 yes
S(3) C(4A) C(5A) 121.8(9) 1_555 1_555 1_555 yes
S(3) C(4A) C(5B) 121(2) 1_555 1_555 1_555 yes
S(3) C(4A) H(1A) 106.7(10) 1_555 1_555 1_555 no
S(3) C(4A) H(2A) 102.2(10) 1_555 1_555 1_555 no
S(3) C(4A) H(2B) 100.4(8) 1_555 1_555 1_555 no
C(4B) C(4A) C(5A) 83(5) 1_555 1_555 1_555 yes
C(4B) C(4A) C(5B) 127(6) 1_555 1_555 1_555 yes
C(4B) C(4A) H(1A) 70(5) 1_555 1_555 1_555 no
C(4B) C(4A) H(2A) 172(5) 1_555 1_555 1_555 no
C(4B) C(4A) H(2B) 64(5) 1_555 1_555 1_555 no
C(5A) C(4A) C(5B) 45(2) 1_555 1_555 1_555 yes
C(5A) C(4A) H(1A) 112(1) 1_555 1_555 1_555 no
C(5A) C(4A) H(2A) 103(1) 1_555 1_555 1_555 no
C(5A) C(4A) H(2B) 114(1) 1_555 1_555 1_555 no
C(5B) C(4A) H(1A) 131(2) 1_555 1_555 1_555 no
C(5B) C(4A) H(2A) 58(2) 1_555 1_555 1_555 no
C(5B) C(4A) H(2B) 137(2) 1_555 1_555 1_555 no
H(1A) C(4A) H(2A) 108(1) 1_555 1_555 1_555 no
H(1A) C(4A) H(2B) 7.1(2) 1_555 1_555 1_555 no
H(2A) C(4A) H(2B) 113(1) 1_555 1_555 1_555 no
S(3) C(4B) C(4A) 89(6) 1_555 1_555 1_555 yes
S(3) C(4B) C(5A) 124(3) 1_555 1_555 1_555 yes
S(3) C(4B) C(5B) 104(3) 1_555 1_555 1_555 yes
S(3) C(4B) H(1A) 114(4) 1_555 1_555 1_555 no
S(3) C(4B) H(1B) 118(3) 1_555 1_555 1_555 no
S(3) C(4B) H(2B) 111(3) 1_555 1_555 1_555 no
C(4A) C(4B) C(5A) 71(5) 1_555 1_555 1_555 yes
C(4A) C(4B) C(5B) 35(4) 1_555 1_555 1_555 yes
C(4A) C(4B) H(1A) 70(5) 1_555 1_555 1_555 no
C(4A) C(4B) H(1B) 148(7) 1_555 1_555 1_555 no
C(4A) C(4B) H(2B) 84(5) 1_555 1_555 1_555 no
C(5A) C(4B) C(5B) 36(2) 1_555 1_555 1_555 yes
C(5A) C(4B) H(1A) 107(4) 1_555 1_555 1_555 no
C(5A) C(4B) H(1B) 80(3) 1_555 1_555 1_555 no
C(5A) C(4B) H(2B) 117(3) 1_555 1_555 1_555 no
C(5B) C(4B) H(1A) 93(4) 1_555 1_555 1_555 no
C(5B) C(4B) H(1B) 117(4) 1_555 1_555 1_555 no
C(5B) C(4B) H(2B) 108(4) 1_555 1_555 1_555 no
H(1A) C(4B) H(1B) 106(5) 1_555 1_555 1_555 no
H(1A) C(4B) H(2B) 15(1) 1_555 1_555 1_555 no
H(1B) C(4B) H(2B) 96(5) 1_555 1_555 1_555 no
S(4) C(5A) C(4A) 122.0(10) 1_555 1_555 1_555 yes
S(4) C(5A) C(4B) 127(2) 1_555 1_555 1_555 yes
S(4) C(5A) C(5B) 82(2) 1_555 1_555 1_555 yes
S(4) C(5A) H(3A) 108.1(8) 1_555 1_555 1_555 no
S(4) C(5A) H(4A) 104.8(9) 1_555 1_555 1_555 no
S(4) C(5A) H(4B) 104.2(8) 1_555 1_555 1_555 no
C(4A) C(5A) C(4B) 25(2) 1_555 1_555 1_555 yes
C(4A) C(5A) C(5B) 59(2) 1_555 1_555 1_555 yes
C(4A) C(5A) H(3A) 110(1) 1_555 1_555 1_555 no
C(4A) C(5A) H(4A) 105(1) 1_555 1_555 1_555 no
C(4A) C(5A) H(4B) 86.5(10) 1_555 1_555 1_555 no
C(4B) C(5A) C(5B) 83(3) 1_555 1_555 1_555 yes
C(4B) C(5A) H(3A) 121(2) 1_555 1_555 1_555 no
C(4B) C(5A) H(4A) 80(2) 1_555 1_555 1_555 no
C(4B) C(5A) H(4B) 106(2) 1_555 1_555 1_555 no
C(5B) C(5A) H(3A) 86(2) 1_555 1_555 1_555 no
C(5B) C(5A) H(4A) 164(2) 1_555 1_555 1_555 no
C(5B) C(5A) H(4B) 52(2) 1_555 1_555 1_555 no
H(3A) C(5A) H(4A) 103(1) 1_555 1_555 1_555 no
H(3A) C(5A) H(4B) 34.3(4) 1_555 1_555 1_555 no
H(4A) C(5A) H(4B) 135(1) 1_555 1_555 1_555 no
S(4) C(5B) C(4A) 120(3) 1_555 1_555 1_555 yes
S(4) C(5B) C(4B) 106(3) 1_555 1_555 1_555 yes
S(4) C(5B) C(5A) 65(2) 1_555 1_555 1_555 yes
S(4) C(5B) H(2A) 147(3) 1_555 1_555 1_555 no
S(4) C(5B) H(3B) 116(3) 1_555 1_555 1_555 no
S(4) C(5B) H(4B) 104(3) 1_555 1_555 1_555 no
C(4A) C(5B) C(4B) 16(2) 1_555 1_555 1_555 yes
C(4A) C(5B) C(5A) 75(3) 1_555 1_555 1_555 yes
C(4A) C(5B) H(2A) 50(2) 1_555 1_555 1_555 no
C(4A) C(5B) H(3B) 93(3) 1_555 1_555 1_555 no
C(4A) C(5B) H(4B) 106(3) 1_555 1_555 1_555 no
C(4B) C(5B) C(5A) 59(3) 1_555 1_555 1_555 yes
C(4B) C(5B) H(2A) 67(2) 1_555 1_555 1_555 no
C(4B) C(5B) H(3B) 108(4) 1_555 1_555 1_555 no
C(4B) C(5B) H(4B) 104(4) 1_555 1_555 1_555 no
C(5A) C(5B) H(2A) 125(4) 1_555 1_555 1_555 no
C(5A) C(5B) H(3B) 166(5) 1_555 1_555 1_555 no
C(5A) C(5B) H(4B) 75(3) 1_555 1_555 1_555 no
H(2A) C(5B) H(3B) 45(2) 1_555 1_555 1_555 no
H(2A) C(5B) H(4B) 107(4) 1_555 1_555 1_555 no
H(3B) C(5B) H(4B) 114(5) 1_555 1_555 1_555 no
S(5) C(6) S(6) 114.3(4) 1_555 1_555 1_555 yes
S(5) C(6) C(7) 122.5(5) 1_555 1_555 1_555 yes
S(6) C(6) C(7) 123.1(5) 1_555 1_555 1_555 yes
S(7) C(7) S(8) 114.8(4) 1_555 1_555 1_555 yes
S(7) C(7) C(6) 123.2(6) 1_555 1_555 1_555 yes
S(8) C(7) C(6) 121.9(5) 1_555 1_555 1_555 yes
S(5) C(8) S(9) 114.6(4) 1_555 1_555 1_555 yes
S(5) C(8) C(9) 116.7(5) 1_555 1_555 1_555 yes
S(9) C(8) C(9) 128.8(5) 1_555 1_555 1_555 yes
S(6) C(9) S(10) 116.1(4) 1_555 1_555 1_555 yes
S(6) C(9) C(8) 117.7(5) 1_555 1_555 1_555 yes
S(10) C(9) C(8) 126.3(6) 1_555 1_555 1_555 yes
S(7) C(10) S(11) 115.8(4) 1_555 1_555 1_555 yes
S(7) C(10) C(11) 117.4(5) 1_555 1_555 1_555 yes
S(11) C(10) C(11) 126.8(5) 1_555 1_555 1_555 yes
S(8) C(11) S(12) 114.2(4) 1_555 1_555 1_555 yes
S(8) C(11) C(10) 116.7(5) 1_555 1_555 1_555 yes
S(12) C(11) C(10) 129.0(5) 1_555 1_555 1_555 yes
S(9) C(12) C(13) 116.8(6) 1_555 1_555 1_555 yes
S(9) C(12) H(5) 107.8(6) 1_555 1_555 1_555 no
S(9) C(12) H(6) 107.1(7) 1_555 1_555 1_555 no
C(13) C(12) H(5) 109.2(8) 1_555 1_555 1_555 no
C(13) C(12) H(6) 107.9(8) 1_555 1_555 1_555 no
H(5) C(12) H(6) 107.7(8) 1_555 1_555 1_555 no
S(10) C(13) C(12) 115.7(7) 1_555 1_555 1_555 yes
S(10) C(13) H(7) 107.4(7) 1_555 1_555 1_555 no
S(10) C(13) H(8) 106.7(7) 1_555 1_555 1_555 no
C(12) C(13) H(7) 110.6(9) 1_555 1_555 1_555 no
C(12) C(13) H(8) 109.1(8) 1_555 1_555 1_555 no
H(7) C(13) H(8) 107.0(9) 1_555 1_555 1_555 no
S(11) C(14) C(15) 113.3(6) 1_555 1_555 1_555 yes
S(11) C(14) H(9) 108.5(6) 1_555 1_555 1_555 no
S(11) C(14) H(10) 108.1(6) 1_555 1_555 1_555 no
C(15) C(14) H(9) 109.5(7) 1_555 1_555 1_555 no
C(15) C(14) H(10) 109.6(7) 1_555 1_555 1_555 no
H(9) C(14) H(10) 107.7(8) 1_555 1_555 1_555 no
S(12) C(15) C(14) 114.8(6) 1_555 1_555 1_555 yes
S(12) C(15) H(11) 107.9(6) 1_555 1_555 1_555 no
S(12) C(15) H(12) 108.0(6) 1_555 1_555 1_555 no
C(14) C(15) H(11) 108.9(7) 1_555 1_555 1_555 no
C(14) C(15) H(12) 109.4(8) 1_555 1_555 1_555 no
H(11) C(15) H(12) 107.5(8) 1_555 1_555 1_555 no
C(17) C(16) C(18) 125.6(10) 1_555 1_555 2_475 yes
C(17) C(16) H(13) 121.3(8) 1_555 1_555 1_555 no
C(18) C(16) H(13) 111.5(7) 2_475 1_555 1_555 no
C(16) C(17) C(18) 116.8(9) 1_555 1_555 1_555 yes
C(16) C(17) C(19) 121.9(8) 1_555 1_555 1_555 yes
C(18) C(17) C(19) 121.2(7) 1_555 1_555 1_555 yes
C(16) C(18) C(17) 117.5(9) 2_475 1_555 1_555 yes
C(16) C(18) H(14) 112.8(9) 2_475 1_555 1_555 no
C(17) C(18) H(14) 127.3(8) 1_555 1_555 1_555 no
C(17) C(19) C(20) 176.8(10) 1_555 1_555 1_555 yes
I(1) C(20) C(19) 174.5(8) 1_555 1_555 1_555 yes

loop_
_geom_bond_atom_site_label_1
_geom_bond_atom_site_label_2
_geom_bond_distance
_geom_bond_site_symmetry_1
_geom_bond_site_symmetry_2
_geom_bond_publ_flag
I(1) C(20) 2.087(9) . . yes
S(1) C(1) 1.746(7) . . yes
S(1) C(2) 1.752(7) . . yes
S(2) C(1) 1.746(7) . . yes
S(2) C(3) 1.751(7) . . yes
S(3) C(2) 1.748(7) . . yes
S(3) C(4A) 1.83(1) . . yes
S(3) C(4B) 1.73(5) . . yes
S(4) C(3) 1.754(7) . . yes
S(4) C(5A) 1.74(1) . . yes
S(4) C(5B) 1.90(5) . . yes
S(5) C(6) 1.748(7) . . yes
S(5) C(8) 1.749(7) . . yes
S(6) C(6) 1.754(7) . . yes
S(6) C(9) 1.739(7) . . yes
S(7) C(7) 1.736(7) . . yes
S(7) C(10) 1.745(7) . . yes
S(8) C(7) 1.750(7) . . yes
S(8) C(11) 1.748(7) . . yes
S(9) C(8) 1.740(7) . . yes
S(9) C(12) 1.812(8) . . yes
S(10) C(9) 1.753(7) . . yes
S(10) C(13) 1.779(9) . . yes
S(11) C(10) 1.748(7) . . yes
S(11) C(14) 1.792(8) . . yes
S(12) C(11) 1.743(7) . . yes
S(12) C(15) 1.804(8) . . yes
C(1) C(1) 1.36(1) . 2_666 yes
C(2) C(3) 1.336(9) . . yes
C(4A) C(4B) 0.61(6) . . yes
C(4A) C(5A) 1.37(2) . . yes
C(4A) C(5B) 1.21(4) . . yes
C(4B) C(5A) 1.44(5) . . yes
C(4B) C(5B) 1.66(7) . . yes
C(5A) C(5B) 1.01(5) . . yes
C(6) C(7) 1.348(9) . . yes
C(8) C(9) 1.350(9) . . yes
C(10) C(11) 1.350(9) . . yes
C(12) C(13) 1.47(1) . . yes
C(14) C(15) 1.51(1) . . yes
C(16) C(17) 1.32(1) . . yes
C(16) C(18) 1.31(1) . 2_475 yes
C(17) C(18) 1.36(1) . . yes
C(17) C(19) 1.49(1) . . yes
C(19) C(20) 1.14(1) . . yes

loop_
_geom_contact_atom_site_label_1
_geom_contact_atom_site_label_2
_geom_contact_distance
_geom_contact_site_symmetry_1
_geom_contact_site_symmetry_2
_geom_contact_publ_flag
S(3) S(10) 3.508(3) . 1_556 ?
S(3) S(11) 3.553(3) . 2_766 ?
S(4) S(12) 3.483(3) . 2_665 ?
S(4) S(9) 3.499(3) . 1_455 ?
S(9) S(11) 3.498(3) . 2_766 ?
S(10) C(4B) 3.41(5) . 1_554 ?
S(10) S(12) 3.561(3) . 2_665 ?
C(4A) C(18) 3.40(2) . 2_576 ?
C(8) C(14) 3.53(1) . 2_765 ?
C(9) C(14) 3.57(1) . 2_765 ?

loop_
_geom_torsion_atom_site_label_1
_geom_torsion_atom_site_label_2
_geom_torsion_atom_site_label_3
_geom_torsion_atom_site_label_4
_geom_torsion
_geom_torsion_site_symmetry_1
_geom_torsion_site_symmetry_2
_geom_torsion_site_symmetry_3
_geom_torsion_site_symmetry_4
_geom_torsion_publ_flag
I(1) C(20) C(19) C(17) 162(9) 1_555 1_555 1_555 1_555 yes
S(1) C(1) S(2) C(3) 7.0(5) 1_555 1_555 1_555 1_555 yes
S(1) C(1) C(1) S(1) 180.0 1_555 1_555 2_666 2_666 yes
S(1) C(1) C(1) S(2) 1(1) 1_555 1_555 2_666 2_666 yes
S(1) C(2) S(3) C(4A) -171.6(6) 1_555 1_555 1_555 1_555 yes
S(1) C(2) S(3) C(4B) -151(2) 1_555 1_555 1_555 1_555 yes
S(1) C(2) C(3) S(2) -0.5(9) 1_555 1_555 1_555 1_555 yes
S(1) C(2) C(3) S(4) 179.0(5) 1_555 1_555 1_555 1_555 yes
S(2) C(1) S(1) C(2) -7.2(5) 1_555 1_555 1_555 1_555 yes
S(2) C(1) C(1) S(2) 180.0 1_555 1_555 2_666 2_666 yes
S(2) C(3) S(4) C(5A) 156.7(6) 1_555 1_555 1_555 1_555 yes
S(2) C(3) S(4) C(5B) -171(1) 1_555 1_555 1_555 1_555 yes
S(2) C(3) C(2) S(3) 179.1(4) 1_555 1_555 1_555 1_555 yes
S(3) C(2) S(1) C(1) -175.0(4) 1_555 1_555 1_555 1_555 yes
S(3) C(2) C(3) S(4) -1(1) 1_555 1_555 1_555 1_555 yes
S(3) C(4A) C(4B) C(5A) -126(1) 1_555 1_555 1_555 1_555 yes
S(3) C(4A) C(4B) C(5B) -115(5) 1_555 1_555 1_555 1_555 yes
S(3) C(4A) C(5A) S(4) -48(1) 1_555 1_555 1_555 1_555 yes
S(3) C(4A) C(5A) C(4B) 63(5) 1_555 1_555 1_555 1_555 yes
S(3) C(4A) C(5A) C(5B) -104(3) 1_555 1_555 1_555 1_555 yes
S(3) C(4A) C(5B) S(4) 55(4) 1_555 1_555 1_555 1_555 yes
S(3) C(4A) C(5B) C(4B) 89(7) 1_555 1_555 1_555 1_555 yes
S(3) C(4A) C(5B) C(5A) 105(2) 1_555 1_555 1_555 1_555 yes
S(3) C(4B) C(4A) C(5A) 126(1) 1_555 1_555 1_555 1_555 yes
S(3) C(4B) C(4A) C(5B) 115(5) 1_555 1_555 1_555 1_555 yes
S(3) C(4B) C(5A) S(4) 10(6) 1_555 1_555 1_555 1_555 yes
S(3) C(4B) C(5A) C(4A) -75(6) 1_555 1_555 1_555 1_555 yes
S(3) C(4B) C(5A) C(5B) -65(4) 1_555 1_555 1_555 1_555 yes
S(3) C(4B) C(5B) S(4) 81(3) 1_555 1_555 1_555 1_555 yes
S(3) C(4B) C(5B) C(4A) -68(7) 1_555 1_555 1_555 1_555 yes
S(3) C(4B) C(5B) C(5A) 129(3) 1_555 1_555 1_555 1_555 yes
S(4) C(3) S(2) C(1) 176.5(5) 1_555 1_555 1_555 1_555 yes
S(4) C(5A) C(4A) C(4B) -111(5) 1_555 1_555 1_555 1_555 yes
S(4) C(5A) C(4A) C(5B) 56(3) 1_555 1_555 1_555 1_555 yes
S(4) C(5A) C(4B) C(4A) 86(5) 1_555 1_555 1_555 1_555 yes
S(4) C(5A) C(4B) C(5B) 75(3) 1_555 1_555 1_555 1_555 yes
S(4) C(5A) C(5B) C(4A) -134(1) 1_555 1_555 1_555 1_555 yes
S(4) C(5A) C(5B) C(4B) -129(2) 1_555 1_555 1_555 1_555 yes
S(4) C(5B) C(4A) C(4B) -34(9) 1_555 1_555 1_555 1_555 yes
S(4) C(5B) C(4A) C(5A) -49(2) 1_555 1_555 1_555 1_555 yes
S(4) C(5B) C(4B) C(4A) 149(7) 1_555 1_555 1_555 1_555 yes
S(4) C(5B) C(4B) C(5A) -47(2) 1_555 1_555 1_555 1_555 yes
S(4) C(5B) C(5A) C(4A) 134(1) 1_555 1_555 1_555 1_555 yes
S(4) C(5B) C(5A) C(4B) 129(2) 1_555 1_555 1_555 1_555 yes
S(5) C(6) S(6) C(9) 7.9(5) 1_555 1_555 1_555 1_555 yes
S(5) C(6) C(7) S(7) 2(1) 1_555 1_555 1_555 1_555 yes
S(5) C(6) C(7) S(8) -179.5(4) 1_555 1_555 1_555 1_555 yes
S(5) C(8) S(9) C(12) -174.4(5) 1_555 1_555 1_555 1_555 yes
S(5) C(8) C(9) S(6) -1.0(9) 1_555 1_555 1_555 1_555 yes
S(5) C(8) C(9) S(10) 180.0(4) 1_555 1_555 1_555 1_555 yes
S(6) C(6) S(5) C(8) -8.3(5) 1_555 1_555 1_555 1_555 yes
S(6) C(6) C(7) S(7) -178.7(4) 1_555 1_555 1_555 1_555 yes
S(6) C(6) C(7) S(8) -0.9(10) 1_555 1_555 1_555 1_555 yes
S(6) C(9) S(10) C(13) 153.3(5) 1_555 1_555 1_555 1_555 yes
S(6) C(9) C(8) S(9) 178.1(4) 1_555 1_555 1_555 1_555 yes
S(7) C(7) S(8) C(11) 7.1(5) 1_555 1_555 1_555 1_555 yes
S(7) C(10) S(11) C(14) -154.9(5) 1_555 1_555 1_555 1_555 yes
S(7) C(10) C(11) S(8) 1.4(9) 1_555 1_555 1_555 1_555 yes
S(7) C(10) C(11) S(12) -179.9(4) 1_555 1_555 1_555 1_555 yes
S(8) C(7) S(7) C(10) -6.5(5) 1_555 1_555 1_555 1_555 yes
S(8) C(11) S(12) C(15) 179.5(4) 1_555 1_555 1_555 1_555 yes
S(8) C(11) C(10) S(11) -179.9(4) 1_555 1_555 1_555 1_555 yes
S(9) C(8) S(5) C(6) -173.6(4) 1_555 1_555 1_555 1_555 yes
S(9) C(8) C(9) S(10) 0(1) 1_555 1_555 1_555 1_555 yes
S(9) C(12) C(13) S(10) -62.1(9) 1_555 1_555 1_555 1_555 yes
S(10) C(9) S(6) C(6) 175.0(5) 1_555 1_555 1_555 1_555 yes
S(11) C(10) S(7) C(7) -175.8(5) 1_555 1_555 1_555 1_555 yes
S(11) C(10) C(11) S(12) -1(1) 1_555 1_555 1_555 1_555 yes
S(11) C(14) C(15) S(12) 68.1(8) 1_555 1_555 1_555 1_555 yes
S(12) C(11) S(8) C(7) 176.0(4) 1_555 1_555 1_555 1_555 yes
C(1) S(1) C(2) C(3) 4.7(7) 1_555 1_555 1_555 1_555 yes
C(1) S(2) C(3) C(2) -4.0(7) 1_555 1_555 1_555 1_555 yes
C(1) C(1) S(1) C(2) -171.8(9) 1_555 2_666 2_666 2_666 yes
C(1) C(1) S(2) C(3) 172.0(9) 1_555 2_666 2_666 2_666 yes
C(2) S(3) C(4A) C(4B) 85(5) 1_555 1_555 1_555 1_555 yes
C(2) S(3) C(4A) C(5A) 15(1) 1_555 1_555 1_555 1_555 yes
C(2) S(3) C(4A) C(5B) -38(3) 1_555 1_555 1_555 1_555 yes
C(2) S(3) C(4B) C(4A) -98(5) 1_555 1_555 1_555 1_555 yes
C(2) S(3) C(4B) C(5A) -31(4) 1_555 1_555 1_555 1_555 yes
C(2) S(3) C(4B) C(5B) -66(3) 1_555 1_555 1_555 1_555 yes
C(2) C(3) S(4) C(5A) -22.9(9) 1_555 1_555 1_555 1_555 yes
C(2) C(3) S(4) C(5B) 9(1) 1_555 1_555 1_555 1_555 yes
C(3) S(4) C(5A) C(4A) 47(1) 1_555 1_555 1_555 1_555 yes
C(3) S(4) C(5A) C(4B) 18(3) 1_555 1_555 1_555 1_555 yes
C(3) S(4) C(5A) C(5B) 94(2) 1_555 1_555 1_555 1_555 yes
C(3) S(4) C(5B) C(4A) -38(3) 1_555 1_555 1_555 1_555 yes
C(3) S(4) C(5B) C(4B) -47(3) 1_555 1_555 1_555 1_555 yes
C(3) S(4) C(5B) C(5A) -91(2) 1_555 1_555 1_555 1_555 yes
C(3) C(2) S(3) C(4A) 8.8(9) 1_555 1_555 1_555 1_555 yes
C(3) C(2) S(3) C(4B) 28(2) 1_555 1_555 1_555 1_555 yes
C(4A) S(3) C(4B) C(5A) 66(5) 1_555 1_555 1_555 1_555 yes
C(4A) S(3) C(4B) C(5B) 32(4) 1_555 1_555 1_555 1_555 yes
C(4A) C(4B) C(5A) C(5B) 10(5) 1_555 1_555 1_555 1_555 yes
C(4A) C(4B) C(5B) C(5A) -162(9) 1_555 1_555 1_555 1_555 yes
C(4A) C(5A) S(4) C(5B) -46(2) 1_555 1_555 1_555 1_555 yes
C(4A) C(5A) C(4B) C(5B) -10(5) 1_555 1_555 1_555 1_555 yes
C(4A) C(5A) C(5B) C(4B) 5(2) 1_555 1_555 1_555 1_555 yes
C(4A) C(5B) S(4) C(5A) 53(3) 1_555 1_555 1_555 1_555 yes
C(4A) C(5B) C(4B) C(5A) 162(9) 1_555 1_555 1_555 1_555 yes
C(4A) C(5B) C(5A) C(4B) -5(2) 1_555 1_555 1_555 1_555 yes
C(4B) S(3) C(4A) C(5A) -69(5) 1_555 1_555 1_555 1_555 yes
C(4B) S(3) C(4A) C(5B) -123(6) 1_555 1_555 1_555 1_555 yes
C(4B) C(4A) C(5A) C(5B) -167(6) 1_555 1_555 1_555 1_555 yes
C(4B) C(4A) C(5B) C(5A) 15(8) 1_555 1_555 1_555 1_555 yes
C(4B) C(5A) S(4) C(5B) -76(4) 1_555 1_555 1_555 1_555 yes
C(4B) C(5A) C(4A) C(5B) 167(6) 1_555 1_555 1_555 1_555 yes
C(4B) C(5B) S(4) C(5A) 44(2) 1_555 1_555 1_555 1_555 yes
C(4B) C(5B) C(4A) C(5A) -15(8) 1_555 1_555 1_555 1_555 yes
C(5A) C(4A) C(4B) C(5B) 10(5) 1_555 1_555 1_555 1_555 yes
C(5A) C(4B) C(4A) C(5B) -10(5) 1_555 1_555 1_555 1_555 yes
C(6) S(5) C(8) C(9) 5.6(7) 1_555 1_555 1_555 1_555 yes
C(6) S(6) C(9) C(8) -4.2(7) 1_555 1_555 1_555 1_555 yes
C(6) C(7) S(7) C(10) 171.5(7) 1_555 1_555 1_555 1_555 yes
C(6) C(7) S(8) C(11) -171.0(7) 1_555 1_555 1_555 1_555 yes
C(7) S(7) C(10) C(11) 3.1(7) 1_555 1_555 1_555 1_555 yes
C(7) S(8) C(11) C(10) -5.1(7) 1_555 1_555 1_555 1_555 yes
C(7) C(6) S(5) C(8) 170.5(7) 1_555 1_555 1_555 1_555 yes
C(7) C(6) S(6) C(9) -170.9(7) 1_555 1_555 1_555 1_555 yes
C(8) S(9) C(12) C(13) 25.2(9) 1_555 1_555 1_555 1_555 yes
C(8) C(9) S(10) C(13) -27.6(8) 1_555 1_555 1_555 1_555 yes
C(9) S(10) C(13) C(12) 58.9(8) 1_555 1_555 1_555 1_555 yes
C(9) C(8) S(9) C(12) 6.5(9) 1_555 1_555 1_555 1_555 yes
C(10) S(11) C(14) C(15) -58.9(6) 1_555 1_555 1_555 1_555 yes
C(10) C(11) S(12) C(15) 0.7(8) 1_555 1_555 1_555 1_555 yes
C(11) S(12) C(15) C(14) -34.1(7) 1_555 1_555 1_555 1_555 yes
C(11) C(10) S(11) C(14) 26.3(8) 1_555 1_555 1_555 1_555 yes
C(16) C(17) C(19) C(20) -164(14) 1_555 1_555 1_555 1_555 yes
C(16) C(18) C(17) C(19) -180.0(7) 1_555 2_475 2_475 2_475 yes
C(18) C(16) C(17) C(19) -179.8(8) 1_555 2_475 2_475 2_475 yes
C(18) C(17) C(19) C(20) 18(15) 1_555 1_555 1_555 1_555 yes
